data_1536841
loop_
_publ_author_name
'Faucher, M.'
'Caro, P.'

_publ_section_title
;
 Affinement de structure et transitions electroniques de Eu Sc O3
;
_journal_name_full 'Materials Research Bulletin'
_journal_page_first 1
_journal_page_last 8
_journal_volume 10
_journal_year 1975
_chemical_formula_sum 'Eu O3 Sc'
_chemical_name_systematic 'Eu Sc O3'
_space_group_IT_number 62
_symmetry_space_group_name_Hall '-P 2c 2ab'
_symmetry_space_group_name_H-M 'P b n m'
_cell_angle_alpha 90
_cell_angle_beta 90
_cell_angle_gamma 90
_cell_formula_units_Z 4
_cell_length_a 5.502
_cell_length_b 5.752
_cell_length_c 7.954
_cell_volume 251.724
_citation_journal_id_ASTM MRBUAC
_cod_data_source_file Faucher_MRBUAC_1975_842.cif
_cod_data_source_block Eu1O3Sc1
_cod_original_cell_volume 251.7242
_cod_original_sg_symbol_Hall '-P 2ac 2n (z,x,y)'
_cod_original_formula_sum 'Eu1 O3 Sc1'
_cod_database_code 1536841

loop_
_symmetry_equiv_pos_as_xyz
x,y,z
x+1/2,-y+1/2,-z
-x+1/2,y+1/2,-z+1/2
-x,-y,z+1/2
-x,-y,-z
-x-1/2,y-1/2,z
x-1/2,-y-1/2,z-1/2
x,y,-z-1/2

loop_
_atom_site_label
_atom_site_type_symbol
_atom_site_fract_x
_atom_site_fract_y
_atom_site_fract_z
_atom_site_occupancy
_atom_site_U_iso_or_equiv
O1 O-2 0.109 0.452 0.25 1 0.0
Eu1 Eu+3 0.015 0.059 0.25 1 0.0
O2 O-2 -0.336 0.327 0.059 1 0.0
Sc1 Sc+3 0.5 0 0 1 0.0
